data_7203311
loop_
_publ_author_name
'Saha, Binoy K.'
'Nangia, Ashwini'

_publ_section_title
;
 Self-assembled organic tubular host for van der Waals guest inclusion
;
_journal_issue 6
_journal_name_full CrystEngComm
_journal_page_first 440
_journal_paper_doi 10.1039/b602000n
_journal_volume 8
_journal_year 2006
_chemical_formula_moiety 'C18 H9 Cl3 N6 O3, 0.55(C H3 N O2)'
_chemical_formula_sum 'C18.55 H10.65 Cl3 N6.55 O4.1'
_chemical_formula_weight 497.05
_chemical_name_common '2,4,6-tris(2-chloro-3-pyridyloxy)-1,3,5-triazine, nitromethane'
_chemical_name_systematic
;
2,4,6-tris(2-chloro-3-pyridyloxy)-1,3,5-triazine, nitromethane
;
_space_group_IT_number 2
_symmetry_cell_setting triclinic
_symmetry_space_group_name_Hall '-P 1'
_symmetry_space_group_name_H-M 'P -1'
_atom_sites_solution_hydrogens geom
_atom_sites_solution_primary direct
_atom_sites_solution_secondary difmap
_audit_creation_method SHELXL-97
_cell_angle_alpha 93.247(2)
_cell_angle_beta 92.607(2)
_cell_angle_gamma 90.350(2)
_cell_formula_units_Z 2
_cell_length_a 6.3045(7)
_cell_length_b 10.1891(11)
_cell_length_c 17.0142(19)
_cell_measurement_reflns_used 1701
_cell_measurement_temperature 298(2)
_cell_volume 1090.0(2)
_computing_cell_refinement 'Bruker SMART'
_computing_data_collection 'Bruker SMART'
_computing_data_reduction 'Bruker SAINT'
_computing_molecular_graphics 'Bruker SHELXTL'
_computing_publication_material 'Bruker SHELXTL'
_computing_structure_refinement 'SHELXL-97 (Sheldrick, 1997) and SQUEEZE'
_computing_structure_solution 'SHELXS-97 (Sheldrick, 1990)'
_diffrn_ambient_temperature 298(2)
_diffrn_measured_fraction_theta_full 0.994
_diffrn_measured_fraction_theta_max 0.994
_diffrn_measurement_device_type 'CCD area detector'
_diffrn_measurement_method 'phi and omega scans'
_diffrn_radiation_monochromator graphite
_diffrn_radiation_source 'fine-focus sealed tube'
_diffrn_radiation_type MoK\a
_diffrn_radiation_wavelength 0.71073
_diffrn_reflns_av_R_equivalents 0.0383
_diffrn_reflns_av_sigmaI/netI 0.0966
_diffrn_reflns_limit_h_max 5
_diffrn_reflns_limit_h_min -7
_diffrn_reflns_limit_k_max 12
_diffrn_reflns_limit_k_min -12
_diffrn_reflns_limit_l_max 20
_diffrn_reflns_limit_l_min -20
_diffrn_reflns_number 7576
_diffrn_reflns_theta_full 26.08
_diffrn_reflns_theta_max 26.08
_diffrn_reflns_theta_min 1.20
_exptl_absorpt_coefficient_mu 0.452
_exptl_absorpt_correction_T_max 0.9734
_exptl_absorpt_correction_T_min 0.9231
_exptl_absorpt_correction_type multi-scan
_exptl_absorpt_process_details 'SADABS - Bruker Nonius area detector scaling and absorption correction - V2.10'
_exptl_crystal_colour colorless
_exptl_crystal_density_diffrn 1.514
_exptl_crystal_density_method 'not measured'
_exptl_crystal_description Plate
_exptl_crystal_F_000 468
_exptl_crystal_size_max 0.18
_exptl_crystal_size_mid 0.08
_exptl_crystal_size_min 0.06
_refine_diff_density_max 0.286
_refine_diff_density_min -0.231
_refine_diff_density_rms 0.050
_refine_ls_extinction_method none
_refine_ls_goodness_of_fit_ref 0.882
_refine_ls_hydrogen_treatment constr
_refine_ls_matrix_type full
_refine_ls_number_parameters 271
_refine_ls_number_reflns 4293
_refine_ls_number_restraints 0
_refine_ls_restrained_S_all 0.882
_refine_ls_R_factor_all 0.1356
_refine_ls_R_factor_gt 0.0586
_refine_ls_shift/su_max 0.000
_refine_ls_shift/su_mean 0.000
_refine_ls_structure_factor_coef Fsqd
_refine_ls_weighting_details 'calc w=1/[\s^2^(Fo^2^)+(0.0507P)^2^+0.0000P] where P=(Fo^2^+2Fc^2^)/3'
_refine_ls_weighting_scheme calc
_refine_ls_wR_factor_gt 0.1061
_refine_ls_wR_factor_ref 0.1229
_reflns_number_gt 2051
_reflns_number_total 4293
_reflns_threshold_expression >2sigma(I)
_cod_data_source_file b602000n.txt
_cod_data_source_block nitromethane-s
_cod_original_sg_symbol_H-M P-1
_cod_database_code 7203311

loop_
_symmetry_equiv_pos_as_xyz
'x, y, z'
'-x, -y, -z'

loop_
_atom_site_label
_atom_site_type_symbol
_atom_site_fract_x
_atom_site_fract_y
_atom_site_fract_z
_atom_site_U_iso_or_equiv
_atom_site_adp_type
_atom_site_occupancy
_atom_site_symmetry_multiplicity
_atom_site_calc_flag
_atom_site_refinement_flags
_atom_site_disorder_assembly
_atom_site_disorder_group
Cl1 Cl 0.84562(15) 0.45201(10) 0.11925(7) 0.0711(3) Uani 1 1 d . . .
Cl2 Cl -0.12135(17) 0.32579(13) 0.32401(7) 0.0886(4) Uani 1 1 d . . .
Cl3 Cl -0.17939(17) 0.75212(10) 0.23023(8) 0.0880(4) Uani 1 1 d . . .
O1 O 0.3872(3) 0.4903(2) 0.08820(13) 0.0434(6) Uani 1 1 d . . .
O2 O 0.3457(3) 0.3246(2) 0.32771(13) 0.0445(6) Uani 1 1 d . . .
O3 O 0.2546(4) 0.7594(2) 0.30103(13) 0.0489(6) Uani 1 1 d . . .
N1 N 0.3770(4) 0.4008(2) 0.20839(16) 0.0375(7) Uani 1 1 d . . .
N2 N 0.2968(4) 0.5457(2) 0.31783(16) 0.0406(7) Uani 1 1 d . . .
N3 N 0.3151(4) 0.6277(2) 0.19032(17) 0.0397(7) Uani 1 1 d . . .
N4 N 0.7674(5) 0.2432(3) 0.0276(2) 0.0582(9) Uani 1 1 d . . .
N5 N -0.0506(5) 0.3311(3) 0.4761(2) 0.0599(9) Uani 1 1 d . . .
N6 N -0.0562(5) 0.9734(3) 0.1776(2) 0.0698(10) Uani 1 1 d . . .
C1 C 0.3603(5) 0.5051(3) 0.1660(2) 0.0370(8) Uani 1 1 d . . .
C2 C 0.3389(5) 0.4298(3) 0.2833(2) 0.0382(8) Uani 1 1 d . . .
C3 C 0.2891(5) 0.6386(3) 0.2661(2) 0.0390(8) Uani 1 1 d . . .
C4 C 0.4657(5) 0.3714(3) 0.05695(19) 0.0376(8) Uani 1 1 d . . .
C5 C 0.3348(6) 0.2876(3) 0.0114(2) 0.0492(9) Uani 1 1 d . . .
H5 H 0.1896 0.3026 0.0063 0.059 Uiso 1 1 calc R . .
C6 C 0.4246(7) 0.1802(4) -0.0268(2) 0.0652(11) Uani 1 1 d . . .
H6 H 0.3416 0.1210 -0.0587 0.078 Uiso 1 1 calc R . .
C7 C 0.6396(8) 0.1631(4) -0.0166(2) 0.0663(12) Uani 1 1 d . . .
H7 H 0.6993 0.0904 -0.0424 0.080 Uiso 1 1 calc R . .
C8 C 0.6789(5) 0.3453(3) 0.0630(2) 0.0426(9) Uani 1 1 d . . .
C9 C 0.2582(6) 0.3353(3) 0.4023(2) 0.0396(9) Uani 1 1 d . . .
C10 C 0.3865(6) 0.3398(3) 0.4680(2) 0.0528(10) Uani 1 1 d . . .
H10 H 0.5334 0.3420 0.4650 0.063 Uiso 1 1 calc R . .
C11 C 0.2922(7) 0.3411(4) 0.5407(2) 0.0618(11) Uani 1 1 d . . .
H11 H 0.3744 0.3454 0.5876 0.074 Uiso 1 1 calc R . .
C12 C 0.0751(7) 0.3359(4) 0.5410(2) 0.0623(11) Uani 1 1 d . . .
H12 H 0.0122 0.3356 0.5893 0.075 Uiso 1 1 calc R . .
C13 C 0.0429(6) 0.3313(3) 0.4081(2) 0.0496(10) Uani 1 1 d . . .
C14 C 0.2062(6) 0.8631(3) 0.2526(2) 0.0458(9) Uani 1 1 d . . .
C15 C 0.3517(6) 0.9614(3) 0.2444(2) 0.0563(10) Uani 1 1 d . . .
H15 H 0.4886 0.9577 0.2669 0.068 Uiso 1 1 calc R . .
C16 C 0.2870(8) 1.0664(3) 0.2013(3) 0.0674(12) Uani 1 1 d . . .
H16 H 0.3801 1.1355 0.1944 0.081 Uiso 1 1 calc R . .
C17 C 0.0857(9) 1.0672(4) 0.1691(3) 0.0775(14) Uani 1 1 d . . .
H17 H 0.0454 1.1375 0.1395 0.093 Uiso 1 1 calc R . .
C18 C 0.0059(6) 0.8739(3) 0.2191(2) 0.0553(10) Uani 1 1 d . . .

loop_
_atom_site_aniso_label
_atom_site_aniso_U_11
_atom_site_aniso_U_22
_atom_site_aniso_U_33
_atom_site_aniso_U_23
_atom_site_aniso_U_13
_atom_site_aniso_U_12
Cl1 0.0500(6) 0.0834(7) 0.0772(8) -0.0096(6) -0.0110(5) -0.0037(5)
Cl2 0.0538(7) 0.1509(11) 0.0601(8) 0.0048(7) -0.0086(6) 0.0050(7)
Cl3 0.0584(7) 0.0708(7) 0.1337(12) 0.0005(7) 0.0012(7) -0.0114(6)
O1 0.0530(15) 0.0438(14) 0.0347(16) 0.0058(11) 0.0098(12) 0.0085(11)
O2 0.0520(15) 0.0420(13) 0.0417(16) 0.0119(12) 0.0134(12) 0.0087(11)
O3 0.0652(17) 0.0368(13) 0.0439(16) -0.0023(12) -0.0012(13) 0.0040(12)
N1 0.0424(17) 0.0382(15) 0.0330(19) 0.0068(14) 0.0071(14) 0.0014(13)
N2 0.0513(19) 0.0348(16) 0.0365(18) 0.0064(14) 0.0044(14) 0.0020(13)
N3 0.0452(17) 0.0370(16) 0.037(2) 0.0032(14) 0.0049(14) 0.0022(13)
N4 0.057(2) 0.056(2) 0.061(2) -0.0033(18) 0.0080(18) 0.0157(18)
N5 0.056(2) 0.081(2) 0.045(2) 0.0125(18) 0.0136(19) 0.0028(17)
N6 0.075(3) 0.050(2) 0.083(3) 0.005(2) -0.010(2) 0.0125(19)
C1 0.0299(19) 0.044(2) 0.038(2) 0.0051(18) 0.0033(16) -0.0022(15)
C2 0.0312(19) 0.041(2) 0.043(2) 0.0131(18) 0.0010(17) 0.0050(16)
C3 0.037(2) 0.0340(19) 0.045(3) -0.0029(18) 0.0040(18) 0.0000(15)
C4 0.046(2) 0.0375(19) 0.031(2) 0.0083(16) 0.0066(17) 0.0050(17)
C5 0.045(2) 0.053(2) 0.050(3) 0.005(2) -0.0011(19) -0.0073(19)
C6 0.082(3) 0.055(3) 0.058(3) 0.000(2) 0.000(2) -0.012(2)
C7 0.090(4) 0.051(2) 0.057(3) -0.007(2) 0.011(3) 0.009(3)
C8 0.044(2) 0.046(2) 0.038(2) 0.0054(18) 0.0004(17) 0.0019(17)
C9 0.042(2) 0.0377(19) 0.042(3) 0.0117(17) 0.0128(19) 0.0041(16)
C10 0.049(2) 0.061(2) 0.048(3) 0.013(2) -0.005(2) 0.0003(19)
C11 0.068(3) 0.075(3) 0.042(3) 0.002(2) -0.002(2) 0.000(2)
C12 0.078(3) 0.069(3) 0.042(3) 0.009(2) 0.020(2) 0.001(2)
C13 0.052(3) 0.057(2) 0.040(3) 0.0063(19) 0.001(2) 0.0054(19)
C14 0.057(3) 0.0307(18) 0.049(3) -0.0030(17) 0.000(2) 0.0060(18)
C15 0.054(2) 0.045(2) 0.068(3) -0.011(2) -0.004(2) -0.006(2)
C16 0.095(4) 0.030(2) 0.077(3) -0.001(2) 0.014(3) -0.004(2)
C17 0.112(4) 0.047(3) 0.075(4) 0.009(2) 0.000(3) 0.022(3)
C18 0.057(3) 0.041(2) 0.067(3) -0.008(2) 0.006(2) 0.0038(19)

loop_
_atom_type_symbol
_atom_type_description
_atom_type_scat_dispersion_real
_atom_type_scat_dispersion_imag
_atom_type_scat_source
C C 0.0033 0.0016 'International Tables Vol C Tables 4.2.6.8 and 6.1.1.4'
H H 0.0000 0.0000 'International Tables Vol C Tables 4.2.6.8 and 6.1.1.4'
N N 0.0061 0.0033 'International Tables Vol C Tables 4.2.6.8 and 6.1.1.4'
O O 0.0106 0.0060 'International Tables Vol C Tables 4.2.6.8 and 6.1.1.4'
Cl Cl 0.1484 0.1585 'International Tables Vol C Tables 4.2.6.8 and 6.1.1.4'

loop_
_geom_angle_atom_site_label_1
_geom_angle_atom_site_label_2
_geom_angle_atom_site_label_3
_geom_angle
_geom_angle_site_symmetry_1
_geom_angle_site_symmetry_3
_geom_angle_publ_flag
C3 O3 C14 118.2(3) . . ?
C1 N1 C2 111.6(3) . . ?
C1 O1 C4 119.0(2) . . ?
C2 N2 C3 111.1(3) . . ?
C2 O2 C9 118.6(2) . . ?
C3 N3 C1 111.8(3) . . ?
N2 C2 N1 128.5(3) . . ?
N2 C2 O2 118.2(3) . . ?
N1 C2 O2 113.3(3) . . ?
N1 C1 N3 128.0(3) . . ?
N1 C1 O1 118.6(3) . . ?
N3 C1 O1 113.4(3) . . ?
C5 C4 C8 119.1(3) . . ?
C5 C4 O1 119.9(3) . . ?
C8 C4 O1 120.5(3) . . ?
C10 C9 C13 120.0(3) . . ?
C10 C9 O2 120.0(3) . . ?
C13 C9 O2 119.8(3) . . ?
N3 C3 N2 128.9(3) . . ?
N3 C3 O3 119.1(3) . . ?
N2 C3 O3 112.0(3) . . ?
N4 C8 C4 123.9(3) . . ?
N4 C8 Cl1 116.8(3) . . ?
C4 C8 Cl1 119.3(3) . . ?
C8 N4 C7 116.5(3) . . ?
C13 N5 C12 116.9(3) . . ?
C18 N6 C17 116.9(4) . . ?
C18 C14 C15 119.1(3) . . ?
C18 C14 O3 120.1(3) . . ?
C15 C14 O3 120.5(3) . . ?
C4 C5 C6 118.0(4) . . ?
C4 C5 H5 121.0 . . ?
C6 C5 H5 121.0 . . ?
N5 C13 C9 123.3(4) . . ?
N5 C13 Cl2 116.7(3) . . ?
C9 C13 Cl2 120.0(3) . . ?
N6 C18 C14 123.7(4) . . ?
N6 C18 Cl3 116.8(3) . . ?
C14 C18 Cl3 119.5(3) . . ?
C14 C15 C16 117.4(4) . . ?
C14 C15 H15 121.3 . . ?
C16 C15 H15 121.3 . . ?
C9 C10 C11 118.0(4) . . ?
C9 C10 H10 121.0 . . ?
C11 C10 H10 121.0 . . ?
C7 C6 C5 118.2(4) . . ?
C7 C6 H6 120.9 . . ?
C5 C6 H6 120.9 . . ?
N4 C7 C6 124.3(4) . . ?
N4 C7 H7 117.9 . . ?
C6 C7 H7 117.9 . . ?
C12 C11 C10 118.1(4) . . ?
C12 C11 H11 121.0 . . ?
C10 C11 H11 121.0 . . ?
C17 C16 C15 119.2(4) . . ?
C17 C16 H16 120.4 . . ?
C15 C16 H16 120.4 . . ?
N5 C12 C11 123.7(4) . . ?
N5 C12 H12 118.1 . . ?
C11 C12 H12 118.1 . . ?
N6 C17 C16 123.7(4) . . ?
N6 C17 H17 118.2 . . ?
C16 C17 H17 118.2 . . ?

loop_
_geom_bond_atom_site_label_1
_geom_bond_atom_site_label_2
_geom_bond_distance
_geom_bond_site_symmetry_2
_geom_bond_publ_flag
Cl1 C8 1.726(4) . ?
Cl2 C13 1.725(4) . ?
Cl3 C18 1.723(4) . ?
O3 C3 1.359(3) . ?
O3 C14 1.403(4) . ?
N1 C1 1.319(4) . ?
N1 C2 1.325(4) . ?
O1 C1 1.342(4) . ?
O1 C4 1.398(3) . ?
N2 C2 1.323(4) . ?
N2 C3 1.328(4) . ?
O2 C2 1.346(3) . ?
O2 C9 1.405(4) . ?
N3 C3 1.305(4) . ?
N3 C1 1.331(4) . ?
C4 C5 1.367(5) . ?
C4 C8 1.372(4) . ?
C9 C10 1.349(5) . ?
C9 C13 1.366(4) . ?
C8 N4 1.312(4) . ?
N4 C7 1.322(5) . ?
N5 C13 1.323(4) . ?
N5 C12 1.328(5) . ?
N6 C18 1.318(4) . ?
N6 C17 1.323(5) . ?
C14 C18 1.369(5) . ?
C14 C15 1.372(4) . ?
C5 C6 1.379(5) . ?
C5 H5 0.9300 . ?
C15 C16 1.384(5) . ?
C15 H15 0.9300 . ?
C10 C11 1.395(5) . ?
C10 H10 0.9300 . ?
C6 C7 1.372(5) . ?
C6 H6 0.9300 . ?
C7 H7 0.9300 . ?
C11 C12 1.369(5) . ?
C11 H11 0.9300 . ?
C16 C17 1.359(6) . ?
C16 H16 0.9300 . ?
C12 H12 0.9300 . ?
C17 H17 0.9300 . ?

loop_
_cod_related_entry_id
_cod_related_entry_database
_cod_related_entry_code
1 ChemSpider 21149371
